data_1501826
loop_
_publ_author_name
'Li, Hanxiang'
'Huang, Hongbo'
'Shao, Changlun'
'Huang, Huarong'
'Jiang, Jieyi'
'Zhu, Xun'
'Liu, Yayue'
'Liu, Lan'
'Lu, Yongjun'
'Li, Mengfeng'
'Lin, Yongcheng'
'She, Zhigang'

_publ_section_title
;
 Cytotoxic norsesquiterpene peroxides from the endophytic fungus
 Talaromyces flavus isolated from the mangrove plant Sonneratia apetala.
;
_journal_issue 5
_journal_name_full 'Journal of natural products'
_journal_page_first 1230
_journal_page_last 1235
_journal_paper_doi 10.1021/np200164k
_journal_volume 74
_journal_year 2011
_chemical_absolute_configuration ad
_chemical_formula_moiety 'C16 H24 O5'
_chemical_formula_sum 'C16 H24 O5'
_chemical_formula_weight 296.35
_chemical_name_systematic
; 
 ? 
;
_space_group_IT_number 4
_symmetry_cell_setting monoclinic
_symmetry_space_group_name_Hall 'P 2yb'
_symmetry_space_group_name_H-M 'P 1 21 1'
_atom_sites_solution_hydrogens geom
_atom_sites_solution_primary direct
_atom_sites_solution_secondary difmap
_audit_creation_method SHELXL-97
_cell_angle_alpha 90.00
_cell_angle_beta 97.1630(10)
_cell_angle_gamma 90.00
_cell_formula_units_Z 4
_cell_length_a 8.73800(10)
_cell_length_b 12.27280(10)
_cell_length_c 14.31590(10)
_cell_measurement_reflns_used 17070
_cell_measurement_temperature 123(2)
_cell_measurement_theta_max 71.3920
_cell_measurement_theta_min 3.1086
_cell_volume 1523.25(2)
_computing_cell_refinement 'Bruker FRAMBO'
_computing_data_collection 'Bruker FRAMBO'
_computing_data_reduction 'Bruker SAINT'
_computing_molecular_graphics 'Bruker SHELXTL'
_computing_publication_material 'Bruker SHELXTL'
_computing_structure_refinement 'SHELXL-97 (Sheldrick, 1997)'
_computing_structure_solution 'SHELXS-97 (Sheldrick, 1990)'
_diffrn_ambient_temperature 123(2)
_diffrn_measured_fraction_theta_full 0.983
_diffrn_measured_fraction_theta_max 0.983
_diffrn_measurement_device_type 'Xcalibur, Onyx, Nova'
_diffrn_measurement_method 'phi and omega scans'
_diffrn_radiation_monochromator mirror
_diffrn_radiation_source 'Nova (Cu) X-ray Source'
_diffrn_radiation_type CuK\a
_diffrn_radiation_wavelength 1.54178
_diffrn_reflns_av_R_equivalents 0.0400
_diffrn_reflns_av_sigmaI/netI 0.0241
_diffrn_reflns_limit_h_max 10
_diffrn_reflns_limit_h_min -10
_diffrn_reflns_limit_k_max 15
_diffrn_reflns_limit_k_min -15
_diffrn_reflns_limit_l_max 17
_diffrn_reflns_limit_l_min -17
_diffrn_reflns_number 27925
_diffrn_reflns_theta_full 71.53
_diffrn_reflns_theta_max 71.53
_diffrn_reflns_theta_min 3.11
_diffrn_standards_interval_count 0
_diffrn_standards_interval_time 0
_diffrn_standards_number 0
_exptl_absorpt_coefficient_mu 0.781
_exptl_absorpt_correction_T_max 0.9260
_exptl_absorpt_correction_T_min 0.8594
_exptl_absorpt_correction_type multi-scan
_exptl_absorpt_process_details SADABS
_exptl_crystal_colour colorless
_exptl_crystal_density_diffrn 1.292
_exptl_crystal_density_method 'not measured'
_exptl_crystal_description block
_exptl_crystal_F_000 640
_exptl_crystal_size_max 0.20
_exptl_crystal_size_mid 0.15
_exptl_crystal_size_min 0.10
_refine_diff_density_max 0.174
_refine_diff_density_min -0.154
_refine_diff_density_rms 0.031
_refine_ls_abs_structure_details 'Flack H D (1983), Acta Cryst. A39, 876-881'
_refine_ls_abs_structure_Flack 0.05(11)
_refine_ls_extinction_method none
_refine_ls_goodness_of_fit_ref 1.044
_refine_ls_hydrogen_treatment constr
_refine_ls_matrix_type full
_refine_ls_number_parameters 387
_refine_ls_number_reflns 5761
_refine_ls_number_restraints 1
_refine_ls_restrained_S_all 1.044
_refine_ls_R_factor_all 0.0312
_refine_ls_R_factor_gt 0.0293
_refine_ls_shift/su_max 0.000
_refine_ls_shift/su_mean 0.000
_refine_ls_structure_factor_coef Fsqd
_refine_ls_weighting_details 'calc w=1/[\s^2^(Fo^2^)+(0.0385P)^2^+0.1809P] where P=(Fo^2^+2Fc^2^)/3'
_refine_ls_weighting_scheme calc
_refine_ls_wR_factor_gt 0.0736
_refine_ls_wR_factor_ref 0.0751
_reflns_number_gt 5497
_reflns_number_total 5761
_reflns_threshold_expression >2sigma(I)
_cod_data_source_file np200164k_si_003.cif
_cod_data_source_block talaperoxide_B
_cod_depositor_comments
;
The following automatic conversions were performed:

'_symmetry_cell_setting' value 'Monoclinic' changed to 'monoclinic'
according to /home/saulius/struct/CIF-dictionaries/cif_core.dic
dictionary named 'cif_core.dic' version 2.4.1 from 2010-06-29.

Automatic conversion script
Id: cif_fix_values 1715 2011-07-08 13:25:40Z adriana 
;
_cod_original_sg_symbol_H-M P2(1)
_cod_database_code 1501826

loop_
_symmetry_equiv_pos_as_xyz
'x, y, z'
'-x, y+1/2, -z'

loop_
_atom_site_label
_atom_site_type_symbol
_atom_site_fract_x
_atom_site_fract_y
_atom_site_fract_z
_atom_site_U_iso_or_equiv
_atom_site_adp_type
_atom_site_occupancy
_atom_site_symmetry_multiplicity
_atom_site_calc_flag
_atom_site_refinement_flags
C1 C 0.46531(16) 0.43485(11) 0.40757(10) 0.0263(3) Uani 1 1 d .
H1A H 0.4486 0.4545 0.3400 0.032 Uiso 1 1 calc R
H1B H 0.4528 0.3550 0.4131 0.032 Uiso 1 1 calc R
C2 C 0.34815(16) 0.49369(11) 0.46019(10) 0.0284(3) Uani 1 1 d .
H2 H 0.2433 0.4758 0.4275 0.034 Uiso 1 1 calc R
C3 C 0.35650(16) 0.45068(11) 0.55943(10) 0.0278(3) Uani 1 1 d .
H3 H 0.3230 0.3727 0.5572 0.033 Uiso 1 1 calc R
C4 C 0.51717(16) 0.45870(12) 0.61405(10) 0.0292(3) Uani 1 1 d .
H4A H 0.5234 0.4096 0.6693 0.035 Uiso 1 1 calc R
H4B H 0.5342 0.5341 0.6377 0.035 Uiso 1 1 calc R
C5 C 0.64562(16) 0.42847(11) 0.55434(10) 0.0275(3) Uani 1 1 d .
H5A H 0.6547 0.3481 0.5540 0.033 Uiso 1 1 calc R
H5B H 0.7441 0.4575 0.5864 0.033 Uiso 1 1 calc R
C6 C 0.62763(15) 0.46852(11) 0.45026(9) 0.0234(3) Uani 1 1 d .
C7 C 0.63206(16) 0.59681(11) 0.44748(9) 0.0255(3) Uani 1 1 d .
C8 C 0.78806(17) 0.63409(11) 0.49682(10) 0.0307(3) Uani 1 1 d .
C9 C 0.92468(18) 0.58647(13) 0.45593(12) 0.0372(3) Uani 1 1 d .
H9A H 1.0204 0.6062 0.4969 0.045 Uiso 1 1 calc R
H9B H 0.9302 0.6190 0.3932 0.045 Uiso 1 1 calc R
C10 C 0.91591(17) 0.46107(13) 0.44602(12) 0.0364(3) Uani 1 1 d .
H10A H 0.9982 0.4366 0.4092 0.044 Uiso 1 1 calc R
H10B H 0.9368 0.4282 0.5095 0.044 Uiso 1 1 calc R
C11 C 0.76000(16) 0.41821(11) 0.39819(10) 0.0291(3) Uani 1 1 d .
C12 C 0.74616(19) 0.44270(14) 0.29195(11) 0.0387(4) Uani 1 1 d .
H12A H 0.7697 0.5197 0.2824 0.058 Uiso 1 1 calc R
H12B H 0.6409 0.4270 0.2630 0.058 Uiso 1 1 calc R
H12C H 0.8191 0.3970 0.2628 0.058 Uiso 1 1 calc R
C13 C 0.7638(2) 0.29254(13) 0.40590(14) 0.0440(4) Uani 1 1 d .
H13A H 0.8479 0.2640 0.3736 0.066 Uiso 1 1 calc R
H13B H 0.6654 0.2626 0.3766 0.066 Uiso 1 1 calc R
H13C H 0.7807 0.2713 0.4724 0.066 Uiso 1 1 calc R
C14 C 0.60119(18) 0.65260(12) 0.35073(10) 0.0324(3) Uani 1 1 d .
H14A H 0.5285 0.6086 0.3088 0.049 Uiso 1 1 calc R
H14B H 0.6983 0.6597 0.3236 0.049 Uiso 1 1 calc R
H14C H 0.5571 0.7251 0.3581 0.049 Uiso 1 1 calc R
C15 C 0.18261(17) 0.46221(13) 0.67520(11) 0.0335(3) Uani 1 1 d .
C16 C 0.0976(2) 0.53996(15) 0.73030(13) 0.0453(4) Uani 1 1 d .
H16A H 0.0276 0.4993 0.7659 0.068 Uiso 1 1 calc R
H16B H 0.0379 0.5906 0.6871 0.068 Uiso 1 1 calc R
H16C H 0.1715 0.5809 0.7740 0.068 Uiso 1 1 calc R
C17 C 0.69608(18) 0.82320(12) 1.06943(10) 0.0312(3) Uani 1 1 d .
H17A H 0.8046 0.8059 1.0932 0.037 Uiso 1 1 calc R
H17B H 0.6814 0.9029 1.0740 0.037 Uiso 1 1 calc R
C18 C 0.58790(19) 0.76384(12) 1.12768(10) 0.0347(3) Uani 1 1 d .
H18 H 0.6187 0.7842 1.1950 0.042 Uiso 1 1 calc R
C19 C 0.42459(19) 0.80263(12) 1.10093(11) 0.0348(3) Uani 1 1 d .
H19 H 0.4199 0.8822 1.1155 0.042 Uiso 1 1 calc R
C20 C 0.36634(18) 0.78594(13) 0.99791(11) 0.0347(3) Uani 1 1 d .
H20A H 0.2716 0.8296 0.9812 0.042 Uiso 1 1 calc R
H20B H 0.3396 0.7082 0.9867 0.042 Uiso 1 1 calc R
C21 C 0.48906(16) 0.81999(12) 0.93453(10) 0.0296(3) Uani 1 1 d .
H21A H 0.4856 0.9003 0.9281 0.036 Uiso 1 1 calc R
H21B H 0.4587 0.7890 0.8711 0.036 Uiso 1 1 calc R
C22 C 0.65968(16) 0.78640(11) 0.96688(9) 0.0250(3) Uani 1 1 d .
C23 C 0.67281(17) 0.65799(11) 0.96658(10) 0.0279(3) Uani 1 1 d .
C24 C 0.62020(19) 0.62180(12) 0.86616(11) 0.0345(3) Uani 1 1 d .
C25 C 0.7203(2) 0.66590(14) 0.79597(12) 0.0430(4) Uani 1 1 d .
H25A H 0.6786 0.6418 0.7318 0.052 Uiso 1 1 calc R
H25B H 0.8260 0.6364 0.8103 0.052 Uiso 1 1 calc R
C26 C 0.7258(2) 0.79108(14) 0.79926(10) 0.0376(3) Uani 1 1 d .
H26A H 0.6239 0.8196 0.7722 0.045 Uiso 1 1 calc R
H26B H 0.8026 0.8165 0.7588 0.045 Uiso 1 1 calc R
C27 C 0.76698(17) 0.83990(12) 0.89828(10) 0.0303(3) Uani 1 1 d .
C28 C 0.94060(19) 0.82563(15) 0.92942(12) 0.0419(4) Uani 1 1 d .
H28A H 0.9679 0.7484 0.9261 0.063 Uiso 1 1 calc R
H28B H 0.9656 0.8515 0.9943 0.063 Uiso 1 1 calc R
H28C H 0.9990 0.8679 0.8878 0.063 Uiso 1 1 calc R
C29 C 0.7408(2) 0.96413(13) 0.88999(14) 0.0464(4) Uani 1 1 d .
H29A H 0.7583 0.9972 0.9527 0.070 Uiso 1 1 calc R
H29B H 0.6346 0.9785 0.8619 0.070 Uiso 1 1 calc R
H29C H 0.8127 0.9955 0.8501 0.070 Uiso 1 1 calc R
C30 C 0.8276(2) 0.60363(14) 1.00358(12) 0.0408(4) Uani 1 1 d .
H30A H 0.8788 0.6459 1.0566 0.061 Uiso 1 1 calc R
H30B H 0.8938 0.6011 0.9531 0.061 Uiso 1 1 calc R
H30C H 0.8087 0.5293 1.0245 0.061 Uiso 1 1 calc R
C31 C 0.20898(19) 0.79807(13) 1.18816(11) 0.0361(3) Uani 1 1 d .
C32 C 0.1253(2) 0.72911(15) 1.25197(12) 0.0439(4) Uani 1 1 d .
H32A H 0.0390 0.7706 1.2717 0.066 Uiso 1 1 calc R
H32B H 0.1963 0.7083 1.3075 0.066 Uiso 1 1 calc R
H32C H 0.0858 0.6634 1.2183 0.066 Uiso 1 1 calc R
O1 O 0.36696(11) 0.60945(8) 0.45489(7) 0.0313(2) Uani 1 1 d .
O2 O 0.51947(11) 0.63803(7) 0.50412(7) 0.0289(2) Uani 1 1 d .
O3 O 0.79988(14) 0.69766(10) 0.56202(8) 0.0426(3) Uani 1 1 d .
O4 O 0.25080(12) 0.51400(8) 0.60865(7) 0.0323(2) Uani 1 1 d .
O5 O 0.19202(15) 0.36577(10) 0.68839(9) 0.0466(3) Uani 1 1 d .
O6 O 0.60594(13) 0.64788(9) 1.12051(7) 0.0371(2) Uani 1 1 d .
O7 O 0.55978(12) 0.61519(8) 1.02193(7) 0.0327(2) Uani 1 1 d .
O8 O 0.50643(14) 0.56631(9) 0.84474(8) 0.0444(3) Uani 1 1 d .
O9 O 0.32862(13) 0.74413(9) 1.16057(8) 0.0401(3) Uani 1 1 d .
O10 O 0.17517(17) 0.88987(11) 1.16475(11) 0.0556(4) Uani 1 1 d .

loop_
_atom_site_aniso_label
_atom_site_aniso_U_11
_atom_site_aniso_U_22
_atom_site_aniso_U_33
_atom_site_aniso_U_23
_atom_site_aniso_U_13
_atom_site_aniso_U_12
C1 0.0237(7) 0.0277(7) 0.0281(7) -0.0045(5) 0.0057(5) -0.0033(5)
C2 0.0206(7) 0.0320(7) 0.0330(7) -0.0018(6) 0.0049(5) -0.0026(5)
C3 0.0251(7) 0.0264(6) 0.0339(7) -0.0016(5) 0.0114(5) 0.0000(5)
C4 0.0314(7) 0.0318(7) 0.0251(6) 0.0018(5) 0.0061(5) -0.0012(6)
C5 0.0241(7) 0.0287(7) 0.0299(7) 0.0041(5) 0.0041(5) 0.0003(5)
C6 0.0225(6) 0.0223(6) 0.0264(6) -0.0022(5) 0.0066(5) -0.0023(5)
C7 0.0269(7) 0.0235(6) 0.0273(6) -0.0010(5) 0.0083(5) -0.0001(5)
C8 0.0353(8) 0.0249(7) 0.0328(7) 0.0010(6) 0.0080(6) -0.0077(6)
C9 0.0272(8) 0.0399(8) 0.0457(8) -0.0047(7) 0.0089(6) -0.0104(6)
C10 0.0229(7) 0.0401(8) 0.0480(9) -0.0018(7) 0.0111(6) -0.0007(6)
C11 0.0261(7) 0.0254(7) 0.0381(8) -0.0034(6) 0.0125(6) -0.0006(5)
C12 0.0382(8) 0.0425(9) 0.0387(8) -0.0091(7) 0.0175(7) -0.0018(7)
C13 0.0416(9) 0.0275(7) 0.0683(11) -0.0043(7) 0.0278(8) 0.0030(7)
C14 0.0379(8) 0.0288(7) 0.0321(7) 0.0057(6) 0.0101(6) 0.0019(6)
C15 0.0298(7) 0.0354(8) 0.0375(8) 0.0073(6) 0.0134(6) 0.0023(6)
C16 0.0493(10) 0.0433(9) 0.0496(9) 0.0055(7) 0.0304(8) 0.0085(7)
C17 0.0316(8) 0.0334(7) 0.0292(7) -0.0042(6) 0.0060(6) -0.0023(6)
C18 0.0424(9) 0.0359(8) 0.0271(7) -0.0029(6) 0.0086(6) 0.0000(6)
C19 0.0401(9) 0.0277(7) 0.0404(8) 0.0002(6) 0.0198(7) 0.0002(6)
C20 0.0272(7) 0.0331(7) 0.0450(8) 0.0060(6) 0.0094(6) 0.0052(6)
C21 0.0268(7) 0.0289(7) 0.0330(7) 0.0060(5) 0.0028(6) 0.0043(5)
C22 0.0266(7) 0.0222(6) 0.0267(7) 0.0008(5) 0.0049(5) 0.0008(5)
C23 0.0292(7) 0.0235(6) 0.0328(7) 0.0031(5) 0.0105(5) 0.0022(5)
C24 0.0413(8) 0.0248(7) 0.0390(8) -0.0047(6) 0.0113(6) -0.0009(6)
C25 0.0515(10) 0.0463(9) 0.0337(8) -0.0103(7) 0.0146(7) -0.0098(8)
C26 0.0396(9) 0.0448(9) 0.0296(7) 0.0041(6) 0.0095(6) -0.0056(7)
C27 0.0298(7) 0.0300(7) 0.0324(7) 0.0022(6) 0.0091(6) -0.0020(6)
C28 0.0303(8) 0.0493(10) 0.0469(9) 0.0032(7) 0.0082(7) -0.0070(7)
C29 0.0529(10) 0.0302(8) 0.0601(11) 0.0104(7) 0.0234(8) -0.0039(7)
C30 0.0402(9) 0.0333(8) 0.0507(9) 0.0095(7) 0.0126(7) 0.0118(7)
C31 0.0365(8) 0.0384(8) 0.0358(8) -0.0017(6) 0.0141(6) 0.0037(6)
C32 0.0430(9) 0.0465(9) 0.0464(9) 0.0008(7) 0.0218(7) 0.0022(7)
O1 0.0251(5) 0.0323(5) 0.0368(5) 0.0029(4) 0.0056(4) 0.0054(4)
O2 0.0281(5) 0.0273(5) 0.0322(5) -0.0038(4) 0.0079(4) 0.0001(4)
O3 0.0431(6) 0.0412(6) 0.0438(6) -0.0132(5) 0.0063(5) -0.0112(5)
O4 0.0327(5) 0.0304(5) 0.0374(5) 0.0016(4) 0.0186(4) 0.0025(4)
O5 0.0488(7) 0.0381(6) 0.0590(7) 0.0139(5) 0.0310(6) 0.0096(5)
O6 0.0464(6) 0.0378(6) 0.0282(5) 0.0086(4) 0.0091(4) 0.0071(5)
O7 0.0395(6) 0.0273(5) 0.0333(5) 0.0026(4) 0.0127(4) -0.0011(4)
O8 0.0497(7) 0.0353(6) 0.0490(7) -0.0103(5) 0.0097(5) -0.0096(5)
O9 0.0447(6) 0.0320(5) 0.0488(6) 0.0024(5) 0.0269(5) 0.0033(5)
O10 0.0559(8) 0.0452(7) 0.0722(9) 0.0134(6) 0.0341(7) 0.0182(6)

loop_
_atom_type_symbol
_atom_type_description
_atom_type_scat_dispersion_real
_atom_type_scat_dispersion_imag
_atom_type_scat_source
C C 0.0181 0.0091 'International Tables Vol C Tables 4.2.6.8 and 6.1.1.4'
H H 0.0000 0.0000 'International Tables Vol C Tables 4.2.6.8 and 6.1.1.4'
O O 0.0492 0.0322 'International Tables Vol C Tables 4.2.6.8 and 6.1.1.4'

loop_
_geom_angle_atom_site_label_1
_geom_angle_atom_site_label_2
_geom_angle_atom_site_label_3
_geom_angle
C2 C1 C6 108.70(11)
C2 C1 H1A 109.9
C6 C1 H1A 109.9
C2 C1 H1B 109.9
C6 C1 H1B 109.9
H1A C1 H1B 108.3
O1 C2 C3 113.84(11)
O1 C2 C1 110.76(11)
C3 C2 C1 110.04(11)
O1 C2 H2 107.3
C3 C2 H2 107.3
C1 C2 H2 107.3
O4 C3 C2 108.07(11)
O4 C3 C4 108.50(11)
C2 C3 C4 113.21(12)
O4 C3 H3 109.0
C2 C3 H3 109.0
C4 C3 H3 109.0
C3 C4 C5 112.89(11)
C3 C4 H4A 109.0
C5 C4 H4A 109.0
C3 C4 H4B 109.0
C5 C4 H4B 109.0
H4A C4 H4B 107.8
C4 C5 C6 117.49(11)
C4 C5 H5A 107.9
C6 C5 H5A 107.9
C4 C5 H5B 107.9
C6 C5 H5B 107.9
H5A C5 H5B 107.2
C1 C6 C5 105.95(11)
C1 C6 C7 106.52(11)
C5 C6 C7 109.84(11)
C1 C6 C11 113.79(11)
C5 C6 C11 109.62(11)
C7 C6 C11 110.94(10)
O2 C7 C8 105.51(10)
O2 C7 C14 107.14(11)
C8 C7 C14 109.25(12)
O2 C7 C6 108.40(10)
C8 C7 C6 108.14(11)
C14 C7 C6 117.73(11)
O3 C8 C9 123.51(14)
O3 C8 C7 122.39(14)
C9 C8 C7 114.09(12)
C8 C9 C10 112.82(12)
C8 C9 H9A 109.0
C10 C9 H9A 109.0
C8 C9 H9B 109.0
C10 C9 H9B 109.0
H9A C9 H9B 107.8
C11 C10 C9 114.32(13)
C11 C10 H10A 108.7
C9 C10 H10A 108.7
C11 C10 H10B 108.7
C9 C10 H10B 108.7
H10A C10 H10B 107.6
C10 C11 C12 109.19(12)
C10 C11 C13 107.39(13)
C12 C11 C13 105.27(13)
C10 C11 C6 108.45(11)
C12 C11 C6 114.72(12)
C13 C11 C6 111.55(11)
C11 C12 H12A 109.5
C11 C12 H12B 109.5
H12A C12 H12B 109.5
C11 C12 H12C 109.5
H12A C12 H12C 109.5
H12B C12 H12C 109.5
C11 C13 H13A 109.5
C11 C13 H13B 109.5
H13A C13 H13B 109.5
C11 C13 H13C 109.5
H13A C13 H13C 109.5
H13B C13 H13C 109.5
C7 C14 H14A 109.5
C7 C14 H14B 109.5
H14A C14 H14B 109.5
C7 C14 H14C 109.5
H14A C14 H14C 109.5
H14B C14 H14C 109.5
O5 C15 O4 123.38(14)
O5 C15 C16 125.16(14)
O4 C15 C16 111.45(13)
C15 C16 H16A 109.5
C15 C16 H16B 109.5
H16A C16 H16B 109.5
C15 C16 H16C 109.5
H16A C16 H16C 109.5
H16B C16 H16C 109.5
C18 C17 C22 108.37(12)
C18 C17 H17A 110.0
C22 C17 H17A 110.0
C18 C17 H17B 110.0
C22 C17 H17B 110.0
H17A C17 H17B 108.4
O6 C18 C19 113.79(13)
O6 C18 C17 110.72(12)
C19 C18 C17 110.03(12)
O6 C18 H18 107.3
C19 C18 H18 107.3
C17 C18 H18 107.3
O9 C19 C18 106.92(12)
O9 C19 C20 110.85(13)
C18 C19 C20 113.42(12)
O9 C19 H19 108.5
C18 C19 H19 108.5
C20 C19 H19 108.5
C19 C20 C21 111.21(13)
C19 C20 H20A 109.4
C21 C20 H20A 109.4
C19 C20 H20B 109.4
C21 C20 H20B 109.4
H20A C20 H20B 108.0
C20 C21 C22 117.47(11)
C20 C21 H21A 107.9
C22 C21 H21A 107.9
C20 C21 H21B 107.9
C22 C21 H21B 107.9
H21A C21 H21B 107.2
C17 C22 C21 106.46(11)
C17 C22 C23 106.88(11)
C21 C22 C23 109.25(11)
C17 C22 C27 113.85(11)
C21 C22 C27 108.92(11)
C23 C22 C27 111.30(11)
O7 C23 C24 105.46(11)
O7 C23 C30 106.60(11)
C24 C23 C30 110.33(12)
O7 C23 C22 107.89(11)
C24 C23 C22 106.29(11)
C30 C23 C22 119.44(13)
O8 C24 C25 123.83(14)
O8 C24 C23 123.03(14)
C25 C24 C23 113.09(13)
C24 C25 C26 110.85(13)
C24 C25 H25A 109.5
C26 C25 H25A 109.5
C24 C25 H25B 109.5
C26 C25 H25B 109.5
H25A C25 H25B 108.1
C25 C26 C27 114.83(13)
C25 C26 H26A 108.6
C27 C26 H26A 108.6
C25 C26 H26B 108.6
C27 C26 H26B 108.6
H26A C26 H26B 107.5
C28 C27 C26 109.36(13)
C28 C27 C29 105.46(13)
C26 C27 C29 107.34(13)
C28 C27 C22 114.36(12)
C26 C27 C22 108.75(12)
C29 C27 C22 111.32(12)
C27 C28 H28A 109.5
C27 C28 H28B 109.5
H28A C28 H28B 109.5
C27 C28 H28C 109.5
H28A C28 H28C 109.5
H28B C28 H28C 109.5
C27 C29 H29A 109.5
C27 C29 H29B 109.5
H29A C29 H29B 109.5
C27 C29 H29C 109.5
H29A C29 H29C 109.5
H29B C29 H29C 109.5
C23 C30 H30A 109.5
C23 C30 H30B 109.5
H30A C30 H30B 109.5
C23 C30 H30C 109.5
H30A C30 H30C 109.5
H30B C30 H30C 109.5
O10 C31 O9 123.75(15)
O10 C31 C32 125.23(15)
O9 C31 C32 111.03(14)
C31 C32 H32A 109.5
C31 C32 H32B 109.5
H32A C32 H32B 109.5
C31 C32 H32C 109.5
H32A C32 H32C 109.5
H32B C32 H32C 109.5
C2 O1 O2 108.31(9)
C7 O2 O1 106.73(9)
C15 O4 C3 117.05(11)
C18 O6 O7 108.57(10)
C23 O7 O6 107.63(10)
C31 O9 C19 117.18(12)

loop_
_geom_bond_atom_site_label_1
_geom_bond_atom_site_label_2
_geom_bond_distance
C1 C2 1.5262(19)
C1 C6 1.5296(18)
C1 H1A 0.9900
C1 H1B 0.9900
C2 O1 1.4332(17)
C2 C3 1.5089(19)
C2 H2 1.0000
C3 O4 1.4545(17)
C3 C4 1.5226(19)
C3 H3 1.0000
C4 C5 1.539(2)
C4 H4A 0.9900
C4 H4B 0.9900
C5 C6 1.5582(18)
C5 H5A 0.9900
C5 H5B 0.9900
C6 C7 1.5757(17)
C6 C11 1.5778(18)
C7 O2 1.4422(16)
C7 C8 1.525(2)
C7 C14 1.5385(19)
C8 O3 1.2110(18)
C8 C9 1.511(2)
C9 C10 1.547(2)
C9 H9A 0.9900
C9 H9B 0.9900
C10 C11 1.539(2)
C10 H10A 0.9900
C10 H10B 0.9900
C11 C12 1.540(2)
C11 C13 1.546(2)
C12 H12A 0.9800
C12 H12B 0.9800
C12 H12C 0.9800
C13 H13A 0.9800
C13 H13B 0.9800
C13 H13C 0.9800
C14 H14A 0.9800
C14 H14B 0.9800
C14 H14C 0.9800
C15 O5 1.200(2)
C15 O4 1.3447(18)
C15 C16 1.494(2)
C16 H16A 0.9800
C16 H16B 0.9800
C16 H16C 0.9800
C17 C18 1.522(2)
C17 C22 1.5309(19)
C17 H17A 0.9900
C17 H17B 0.9900
C18 O6 1.4369(18)
C18 C19 1.508(2)
C18 H18 1.0000
C19 O9 1.4581(18)
C19 C20 1.513(2)
C19 H19 1.0000
C20 C21 1.546(2)
C20 H20A 0.9900
C20 H20B 0.9900
C21 C22 1.5604(19)
C21 H21A 0.9900
C21 H21B 0.9900
C22 C23 1.5802(18)
C22 C27 1.5826(19)
C23 O7 1.4403(17)
C23 C24 1.520(2)
C23 C30 1.542(2)
C24 O8 1.213(2)
C24 C25 1.512(2)
C25 C26 1.538(2)
C25 H25A 0.9900
C25 H25B 0.9900
C26 C27 1.540(2)
C26 H26A 0.9900
C26 H26B 0.9900
C27 C28 1.537(2)
C27 C29 1.544(2)
C28 H28A 0.9800
C28 H28B 0.9800
C28 H28C 0.9800
C29 H29A 0.9800
C29 H29B 0.9800
C29 H29C 0.9800
C30 H30A 0.9800
C30 H30B 0.9800
C30 H30C 0.9800
C31 O10 1.202(2)
C31 O9 1.3379(19)
C31 C32 1.501(2)
C32 H32A 0.9800
C32 H32B 0.9800
C32 H32C 0.9800
O1 O2 1.4702(14)
O6 O7 1.4742(14)

loop_
_geom_torsion_atom_site_label_1
_geom_torsion_atom_site_label_2
_geom_torsion_atom_site_label_3
_geom_torsion_atom_site_label_4
_geom_torsion
C6 C1 C2 O1 58.18(14)
C6 C1 C2 C3 -68.57(14)
O1 C2 C3 O4 51.16(15)
C1 C2 C3 O4 176.16(10)
O1 C2 C3 C4 -69.04(15)
C1 C2 C3 C4 55.96(15)
O4 C3 C4 C5 -160.94(11)
C2 C3 C4 C5 -40.99(17)
C3 C4 C5 C6 39.92(17)
C2 C1 C6 C5 62.75(14)
C2 C1 C6 C7 -54.18(14)
C2 C1 C6 C11 -176.74(11)
C4 C5 C6 C1 -50.37(15)
C4 C5 C6 C7 64.31(15)
C4 C5 C6 C11 -173.55(11)
C1 C6 C7 O2 61.51(13)
C5 C6 C7 O2 -52.81(14)
C11 C6 C7 O2 -174.16(10)
C1 C6 C7 C8 175.44(11)
C5 C6 C7 C8 61.12(14)
C11 C6 C7 C8 -60.23(14)
C1 C6 C7 C14 -60.22(15)
C5 C6 C7 C14 -174.53(12)
C11 C6 C7 C14 64.11(16)
O2 C7 C8 O3 -8.94(18)
C14 C7 C8 O3 105.96(16)
C6 C7 C8 O3 -124.77(14)
O2 C7 C8 C9 172.18(11)
C14 C7 C8 C9 -72.93(15)
C6 C7 C8 C9 56.35(15)
O3 C8 C9 C10 130.21(16)
C7 C8 C9 C10 -50.92(17)
C8 C9 C10 C11 48.78(19)
C9 C10 C11 C12 73.66(16)
C9 C10 C11 C13 -172.68(13)
C9 C10 C11 C6 -52.00(17)
C1 C6 C11 C10 178.32(12)
C5 C6 C11 C10 -63.26(14)
C7 C6 C11 C10 58.22(14)
C1 C6 C11 C12 55.96(16)
C5 C6 C11 C12 174.38(12)
C7 C6 C11 C12 -64.13(15)
C1 C6 C11 C13 -63.61(16)
C5 C6 C11 C13 54.81(16)
C7 C6 C11 C13 176.29(13)
C22 C17 C18 O6 58.74(16)
C22 C17 C18 C19 -67.92(15)
O6 C18 C19 O9 56.20(15)
C17 C18 C19 O9 -178.89(11)
O6 C18 C19 C20 -66.30(16)
C17 C18 C19 C20 58.61(16)
O9 C19 C20 C21 -164.50(12)
C18 C19 C20 C21 -44.20(17)
C19 C20 C21 C22 42.13(17)
C18 C17 C22 C21 61.38(14)
C18 C17 C22 C23 -55.29(15)
C18 C17 C22 C27 -178.60(12)
C20 C21 C22 C17 -50.84(16)
C20 C21 C22 C23 64.24(15)
C20 C21 C22 C27 -174.00(12)
C17 C22 C23 O7 61.51(14)
C21 C22 C23 O7 -53.30(14)
C27 C22 C23 O7 -173.62(11)
C17 C22 C23 C24 174.22(11)
C21 C22 C23 C24 59.42(14)
C27 C22 C23 C24 -60.90(14)
C17 C22 C23 C30 -60.29(16)
C21 C22 C23 C30 -175.09(12)
C27 C22 C23 C30 64.59(16)
O7 C23 C24 O8 -1.43(19)
C30 C23 C24 O8 113.31(17)
C22 C23 C24 O8 -115.81(15)
O7 C23 C24 C25 176.20(12)
C30 C23 C24 C25 -69.06(16)
C22 C23 C24 C25 61.82(16)
O8 C24 C25 C26 120.38(17)
C23 C24 C25 C26 -57.23(19)
C24 C25 C26 C27 51.0(2)
C25 C26 C27 C28 75.26(17)
C25 C26 C27 C29 -170.81(15)
C25 C26 C27 C22 -50.26(18)
C17 C22 C27 C28 53.91(16)
C21 C22 C27 C28 172.52(12)
C23 C22 C27 C28 -66.97(16)
C17 C22 C27 C26 176.45(12)
C21 C22 C27 C26 -64.93(15)
C23 C22 C27 C26 55.58(15)
C17 C22 C27 C29 -65.49(16)
C21 C22 C27 C29 53.13(16)
C23 C22 C27 C29 173.64(13)
C3 C2 O1 O2 60.36(13)
C1 C2 O1 O2 -64.26(13)
C8 C7 O2 O1 176.38(9)
C14 C7 O2 O1 60.04(12)
C6 C7 O2 O1 -67.97(12)
C2 O1 O2 C7 69.55(12)
O5 C15 O4 C3 -8.1(2)
C16 C15 O4 C3 170.93(13)
C2 C3 O4 C15 147.97(12)
C4 C3 O4 C15 -88.92(15)
C19 C18 O6 O7 60.81(14)
C17 C18 O6 O7 -63.73(15)
C24 C23 O7 O6 179.83(10)
C30 C23 O7 O6 62.53(13)
C22 C23 O7 O6 -66.90(12)
C18 O6 O7 C23 68.61(13)
O10 C31 O9 C19 1.8(2)
C32 C31 O9 C19 -177.74(14)
C18 C19 O9 C31 145.09(13)
C20 C19 O9 C31 -90.82(16)

loop_
_cod_related_entry_id
_cod_related_entry_code
_cod_related_entry_database
1 29214401 ChemSpider
